data_1504340
loop_
_publ_author_name
'Schneider, Stefan'
'Hawkins, Tommy'
'Rosander, Michael'
'Vaghjiani, Ghanshyam'
'Chambreau, Steven'
'Drake, Gregory'

_publ_section_title
;
 Ionic Liquids as Hypergolic Fuels
;
_journal_issue 4
_journal_name_full 'Energy &amp; Fuels'
_journal_page_first 2871
_journal_paper_doi 10.1021/ef800286b
_journal_volume 22
_journal_year 2008
_chemical_formula_moiety 'C9H13N2+ C2N3-'
_chemical_formula_sum 'C11 H13 N5'
_chemical_formula_weight 215.26
_chemical_melting_point 332
_chemical_name_systematic '1-(2-pentynyl)-3-methyl-imidazolium dicyanamide'
_space_group_IT_number 2
_symmetry_cell_setting triclinic
_symmetry_space_group_name_Hall '-P 1'
_symmetry_space_group_name_H-M 'P -1'
_atom_sites_solution_hydrogens geom
_atom_sites_solution_primary direct
_atom_sites_solution_secondary difmap
_audit_creation_method SHELXL-97
_cell_angle_alpha 107.85(3)
_cell_angle_beta 99.40(3)
_cell_angle_gamma 111.59(3)
_cell_formula_units_Z 2
_cell_length_a 8.5639(17)
_cell_length_b 8.7313(17)
_cell_length_c 9.1486(18)
_cell_measurement_reflns_used 6739
_cell_measurement_temperature 293(2)
_cell_measurement_theta_max 28.21
_cell_measurement_theta_min 2.46
_cell_volume 575.2(3)
_computing_molecular_graphics 'X-seed (Barbour, 1999)'
_computing_structure_refinement 'SHELXL-97 (Sheldrick, 1997)'
_computing_structure_solution 'SHELXS-97 (Sheldrick, 1990)'
_diffrn_ambient_temperature 293(2)
_diffrn_measured_fraction_theta_full 0.939
_diffrn_measured_fraction_theta_max 0.939
_diffrn_radiation_monochromator graphite
_diffrn_radiation_source 'fine-focus sealed tube'
_diffrn_radiation_type MoK\a
_diffrn_radiation_wavelength 0.71073
_diffrn_reflns_av_R_equivalents 0.0199
_diffrn_reflns_av_sigmaI/netI 0.0194
_diffrn_reflns_limit_h_max 11
_diffrn_reflns_limit_h_min -11
_diffrn_reflns_limit_k_max 11
_diffrn_reflns_limit_k_min -11
_diffrn_reflns_limit_l_max 12
_diffrn_reflns_limit_l_min -12
_diffrn_reflns_number 6739
_diffrn_reflns_theta_full 28.21
_diffrn_reflns_theta_max 28.21
_diffrn_reflns_theta_min 2.46
_exptl_absorpt_coefficient_mu 0.081
_exptl_crystal_colour colorless
_exptl_crystal_density_diffrn 1.243
_exptl_crystal_density_method 'not measured'
_exptl_crystal_description block
_exptl_crystal_F_000 228
_exptl_crystal_size_max 0.29
_exptl_crystal_size_mid 0.27
_exptl_crystal_size_min 0.06
_refine_diff_density_max 0.198
_refine_diff_density_min -0.212
_refine_diff_density_rms 0.051
_refine_ls_extinction_coef 0.055(8)
_refine_ls_extinction_expression Fc^*^=kFc[1+0.001xFc^2^\l^3^/sin(2\q)]^-1/4^
_refine_ls_extinction_method SHELXL
_refine_ls_goodness_of_fit_ref 1.028
_refine_ls_hydrogen_treatment mixed
_refine_ls_matrix_type full
_refine_ls_number_parameters 198
_refine_ls_number_reflns 2666
_refine_ls_number_restraints 0
_refine_ls_restrained_S_all 1.028
_refine_ls_R_factor_all 0.0410
_refine_ls_R_factor_gt 0.0368
_refine_ls_shift/su_max 0.000
_refine_ls_shift/su_mean 0.000
_refine_ls_structure_factor_coef Fsqd
_refine_ls_weighting_details 'calc w=1/[\s^2^(Fo^2^)+(0.0594P)^2^+0.0905P] where P=(Fo^2^+2Fc^2^)/3'
_refine_ls_weighting_scheme calc
_refine_ls_wR_factor_gt 0.0976
_refine_ls_wR_factor_ref 0.1021
_reflns_number_gt 2388
_reflns_number_total 2666
_reflns_threshold_expression >2sigma(I)
_cod_data_source_file ef800286b-file002.cif
_cod_data_source_block sad
_cod_original_cell_volume 575.3(2)
_cod_original_sg_symbol_H-M P-1
_cod_database_code 1504340

loop_
_symmetry_equiv_pos_as_xyz
'x, y, z'
'-x, -y, -z'

loop_
_atom_site_label
_atom_site_type_symbol
_atom_site_fract_x
_atom_site_fract_y
_atom_site_fract_z
_atom_site_U_iso_or_equiv
_atom_site_adp_type
_atom_site_occupancy
_atom_site_symmetry_multiplicity
_atom_site_calc_flag
C1 C 0.41705(12) 0.47075(12) 0.17507(11) 0.0287(2) Uani 1 1 d
N4 N -0.08260(12) 0.81093(13) 0.13062(12) 0.0422(2) Uani 1 1 d
C6 C 0.37706(13) 0.73212(13) 0.07498(12) 0.0320(2) Uani 1 1 d
N2 N 0.53881(10) 0.64082(10) 0.24590(9) 0.02818(19) Uani 1 1 d
C11 C 0.22507(13) 0.82361(13) 0.42165(11) 0.0330(2) Uani 1 1 d
C7 C 0.24417(13) 0.67768(13) -0.03138(12) 0.0321(2) Uani 1 1 d
C2 C 0.66849(13) 0.65797(13) 0.36952(11) 0.0320(2) Uani 1 1 d
C10 C 0.01932(12) 0.84826(12) 0.25038(12) 0.0323(2) Uani 1 1 d
C5 C 0.53599(13) 0.79135(13) 0.20581(12) 0.0329(2) Uani 1 1 d
N1 N 0.46492(11) 0.37839(11) 0.24926(9) 0.02943(19) Uani 1 1 d
C4 C 0.37031(16) 0.18452(14) 0.20302(14) 0.0387(2) Uani 1 1 d
N3 N 0.12987(14) 0.90514(13) 0.39347(11) 0.0471(3) Uani 1 1 d
C3 C 0.62225(13) 0.49361(14) 0.37153(11) 0.0322(2) Uani 1 1 d
C8 C 0.08097(14) 0.60989(15) -0.16196(13) 0.0371(2) Uani 1 1 d
N5 N 0.31634(14) 0.76476(14) 0.46225(12) 0.0467(3) Uani 1 1 d
C9 C 0.0712(2) 0.74910(19) -0.22413(17) 0.0509(3) Uani 1 1 d
H7 H 0.6427(17) 0.8423(17) 0.1792(14) 0.036(3) Uiso 1 1 d
H8 H 0.5403(16) 0.8801(17) 0.3030(15) 0.038(3) Uiso 1 1 d
H1 H 0.3148(16) 0.4220(16) 0.0846(14) 0.032(3) Uiso 1 1 d
H9 H -0.0179(19) 0.5649(19) -0.1259(16) 0.050(4) Uiso 1 1 d
H2 H 0.7665(17) 0.7755(17) 0.4362(15) 0.041(3) Uiso 1 1 d
H10 H 0.0704(19) 0.503(2) -0.2516(17) 0.052(4) Uiso 1 1 d
H4 H 0.375(2) 0.161(2) 0.2989(19) 0.063(4) Uiso 1 1 d
H5 H 0.251(2) 0.141(2) 0.1293(19) 0.064(4) Uiso 1 1 d
H11 H 0.171(2) 0.793(2) -0.266(2) 0.077(5) Uiso 1 1 d
H6 H 0.430(2) 0.124(2) 0.1402(19) 0.062(4) Uiso 1 1 d
H3 H 0.6754(17) 0.4490(17) 0.4396(15) 0.042(3) Uiso 1 1 d
H12 H 0.075(2) 0.850(3) -0.141(2) 0.073(5) Uiso 1 1 d
H13 H -0.038(2) 0.696(2) -0.3161(19) 0.065(4) Uiso 1 1 d

loop_
_atom_site_aniso_label
_atom_site_aniso_U_11
_atom_site_aniso_U_22
_atom_site_aniso_U_33
_atom_site_aniso_U_23
_atom_site_aniso_U_13
_atom_site_aniso_U_12
C1 0.0277(4) 0.0273(4) 0.0286(4) 0.0097(4) 0.0071(4) 0.0118(4)
N4 0.0380(5) 0.0403(5) 0.0437(5) 0.0154(4) 0.0033(4) 0.0176(4)
C6 0.0340(5) 0.0288(5) 0.0364(5) 0.0147(4) 0.0122(4) 0.0154(4)
N2 0.0273(4) 0.0266(4) 0.0285(4) 0.0096(3) 0.0071(3) 0.0116(3)
C11 0.0329(5) 0.0312(5) 0.0275(4) 0.0104(4) 0.0051(4) 0.0097(4)
C7 0.0339(5) 0.0289(5) 0.0379(5) 0.0163(4) 0.0127(4) 0.0155(4)
C2 0.0292(5) 0.0316(5) 0.0279(4) 0.0086(4) 0.0035(4) 0.0108(4)
C10 0.0296(5) 0.0245(4) 0.0395(5) 0.0117(4) 0.0082(4) 0.0106(4)
C5 0.0323(5) 0.0259(4) 0.0384(5) 0.0127(4) 0.0075(4) 0.0123(4)
N1 0.0306(4) 0.0275(4) 0.0281(4) 0.0104(3) 0.0079(3) 0.0119(3)
C4 0.0422(6) 0.0277(5) 0.0405(6) 0.0152(4) 0.0069(5) 0.0108(4)
N3 0.0503(6) 0.0384(5) 0.0386(5) 0.0019(4) -0.0048(4) 0.0244(4)
C3 0.0320(5) 0.0344(5) 0.0275(4) 0.0117(4) 0.0056(4) 0.0142(4)
C8 0.0331(5) 0.0350(5) 0.0399(5) 0.0144(4) 0.0072(4) 0.0142(4)
N5 0.0503(6) 0.0526(6) 0.0416(5) 0.0230(4) 0.0081(4) 0.0269(5)
C9 0.0552(8) 0.0469(7) 0.0460(7) 0.0206(6) 0.0000(6) 0.0229(6)

loop_
_atom_type_symbol
_atom_type_description
_atom_type_scat_dispersion_real
_atom_type_scat_dispersion_imag
_atom_type_scat_source
C C 0.0033 0.0016 'International Tables Vol C Tables 4.2.6.8 and 6.1.1.4'
H H 0.0000 0.0000 'International Tables Vol C Tables 4.2.6.8 and 6.1.1.4'
N N 0.0061 0.0033 'International Tables Vol C Tables 4.2.6.8 and 6.1.1.4'

loop_
_geom_angle_atom_site_label_1
_geom_angle_atom_site_label_2
_geom_angle_atom_site_label_3
_geom_angle
N2 C1 N1 108.25(9)
C7 C6 C5 177.52(10)
C1 N2 C2 108.96(9)
C1 N2 C5 126.62(8)
C2 N2 C5 124.38(9)
N5 C11 N3 173.08(11)
C6 C7 C8 179.68(10)
C3 C2 N2 106.93(9)
N4 C10 N3 173.46(11)
C6 C5 N2 111.37(9)
C1 N1 C3 108.83(9)
C1 N1 C4 125.39(9)
C3 N1 C4 125.71(9)
C10 N3 C11 121.29(9)
C2 C3 N1 107.03(9)
C7 C8 C9 113.39(10)

loop_
_geom_bond_atom_site_label_1
_geom_bond_atom_site_label_2
_geom_bond_distance
C1 N2 1.3275(14)
C1 N1 1.3293(12)
N4 C10 1.1523(14)
C6 C7 1.1935(15)
C6 C5 1.4570(15)
N2 C2 1.3777(13)
N2 C5 1.4760(12)
C11 N5 1.1536(14)
C11 N3 1.3072(14)
C7 C8 1.4639(16)
C2 C3 1.3480(15)
C10 N3 1.3066(14)
N1 C3 1.3780(15)
N1 C4 1.4630(14)
C8 C9 1.5137(16)
